data_7014382
loop_
_publ_author_name
'Meinholz, Margret M.'
'Pandey, Sushil K.'
'Deuerlein, Stephan M.'
'Stalke, Dietmar'

_publ_section_title
;
 Access to new Janus head ligands: linking sulfur diimides and
 phosphanes for hemilabile tripodal scorpionates.
;
_journal_issue 8
_journal_name_full 'Dalton transactions (Cambridge, England : 2003)'
_journal_page_first 1662
_journal_page_last 1671
_journal_paper_doi 10.1039/c0dt00665c
_journal_volume 40
_journal_year 2011
_chemical_formula_sum 'C19 H31 N2 P S Si2'
_chemical_formula_weight 406.67
_chemical_name_systematic
;
?
;
_space_group_IT_number 14
_symmetry_cell_setting monoclinic
_symmetry_space_group_name_Hall '-P 2yn'
_symmetry_space_group_name_H-M 'P 1 21/n 1'
_atom_sites_solution_hydrogens geom
_atom_sites_solution_primary direct
_atom_sites_solution_secondary difmap
_audit_creation_method SHELXL-97
_cell_angle_alpha 90.00
_cell_angle_beta 99.8430(10)
_cell_angle_gamma 90.00
_cell_formula_units_Z 4
_cell_length_a 12.9937(7)
_cell_length_b 9.9367(6)
_cell_length_c 18.1145(10)
_cell_measurement_reflns_used 9935
_cell_measurement_temperature 100(2)
_cell_measurement_theta_max 29.949
_cell_measurement_theta_min 2.595
_cell_volume 2304.4(2)
_computing_cell_refinement 'SAINT v46A'
_computing_data_collection 'APEX2 v2.2-0'
_computing_data_reduction 'SAINT v46A'
_computing_molecular_graphics 'XSHELL v4.01'
_computing_publication_material 'XSHELL v4.01'
_computing_structure_refinement 'SHELXL in SHELXTL v2008/4'
_computing_structure_solution 'SHELXS in SHELXTL v2008/4'
_diffrn_ambient_temperature 100(2)
_diffrn_measured_fraction_theta_full 0.999
_diffrn_measured_fraction_theta_max 0.999
_diffrn_measurement_device_type 'Bruker TXS Mo rotating anode'
_diffrn_measurement_method 'omega scans'
_diffrn_radiation_monochromator 'INCOATEC Helios mirror optics'
_diffrn_radiation_source 'Bruker TXS Mo rotating anode'
_diffrn_radiation_type MoK\a
_diffrn_radiation_wavelength 0.71073
_diffrn_reflns_av_R_equivalents 0.016
_diffrn_reflns_av_sigmaI/netI 0.0083
_diffrn_reflns_limit_h_max 16
_diffrn_reflns_limit_h_min -17
_diffrn_reflns_limit_k_max 13
_diffrn_reflns_limit_k_min 0
_diffrn_reflns_limit_l_max 23
_diffrn_reflns_limit_l_min 0
_diffrn_reflns_number 43786
_diffrn_reflns_theta_full 27.88
_diffrn_reflns_theta_max 27.88
_diffrn_reflns_theta_min 2.59
_exptl_absorpt_coefficient_mu 0.319
_exptl_absorpt_correction_T_max 0.9422
_exptl_absorpt_correction_T_min 0.8590
_exptl_absorpt_correction_type multi-scan
_exptl_absorpt_process_details SADABS-2008/2
_exptl_crystal_colour colourless
_exptl_crystal_density_diffrn 1.172
_exptl_crystal_density_method 'not measured'
_exptl_crystal_description block
_exptl_crystal_F_000 872
_exptl_crystal_size_max 0.54
_exptl_crystal_size_mid 0.2
_exptl_crystal_size_min 0.12
_refine_diff_density_max 0.596
_refine_diff_density_min -0.340
_refine_diff_density_rms 0.043
_refine_ls_extinction_method none
_refine_ls_goodness_of_fit_ref 1.052
_refine_ls_hydrogen_treatment mixed
_refine_ls_matrix_type full
_refine_ls_number_parameters 235
_refine_ls_number_reflns 5491
_refine_ls_number_restraints 1
_refine_ls_restrained_S_all 1.052
_refine_ls_R_factor_all 0.0289
_refine_ls_R_factor_gt 0.0278
_refine_ls_shift/su_max 0.001
_refine_ls_shift/su_mean 0.000
_refine_ls_structure_factor_coef Fsqd
_refine_ls_weighting_details 'calc w=1/[\s^2^(Fo^2^)+(0.0380P)^2^+1.0873P] where P=(Fo^2^+2Fc^2^)/3'
_refine_ls_weighting_scheme calc
_refine_ls_wR_factor_gt 0.0757
_refine_ls_wR_factor_ref 0.0767
_reflns_number_gt 5259
_reflns_number_total 5491
_reflns_threshold_expression >2sigma(I)
_cod_data_source_file C0DT00665C.TXT
_cod_data_source_block p21n
_cod_original_sg_symbol_H-M P2(1)/n
_cod_database_code 7014382

loop_
_symmetry_equiv_pos_as_xyz
'x, y, z'
'-x+1/2, y+1/2, -z+1/2'
'-x, -y, -z'
'x-1/2, -y-1/2, z-1/2'

loop_
_atom_site_label
_atom_site_type_symbol
_atom_site_fract_x
_atom_site_fract_y
_atom_site_fract_z
_atom_site_U_iso_or_equiv
_atom_site_adp_type
_atom_site_occupancy
_atom_site_symmetry_multiplicity
_atom_site_calc_flag
_atom_site_refinement_flags
_atom_site_disorder_assembly
_atom_site_disorder_group
C1 C 0.18064(9) 0.23395(12) -0.15557(7) 0.0245(2) Uani 1 1 d . . .
C2 C 0.24069(10) 0.12721(13) -0.17411(7) 0.0282(3) Uani 1 1 d . . .
H2 H 0.3031 0.1033 -0.1414 0.034 Uiso 1 1 calc R . .
C3 C 0.21013(11) 0.05492(15) -0.24034(8) 0.0342(3) Uani 1 1 d . . .
H3 H 0.2523 -0.0169 -0.2528 0.041 Uiso 1 1 calc R . .
C4 C 0.11859(12) 0.08754(17) -0.28789(8) 0.0381(3) Uani 1 1 d . . .
H4 H 0.0972 0.0374 -0.3325 0.046 Uiso 1 1 calc R . .
C5 C 0.05814(12) 0.19382(17) -0.27012(8) 0.0374(3) Uani 1 1 d . . .
H5 H -0.0050 0.2161 -0.3025 0.045 Uiso 1 1 calc R . .
C6 C 0.08939(10) 0.26754(14) -0.20537(7) 0.0311(3) Uani 1 1 d . . .
H6 H 0.0485 0.3419 -0.1945 0.037 Uiso 1 1 calc R . .
C7 C 0.31581(9) 0.23499(13) -0.01330(7) 0.0256(2) Uani 1 1 d . . .
C8 C 0.41939(10) 0.27605(16) -0.00750(8) 0.0344(3) Uani 1 1 d . . .
H8 H 0.4357 0.3541 -0.0335 0.041 Uiso 1 1 calc R . .
C9 C 0.49921(11) 0.20344(19) 0.03617(9) 0.0450(4) Uani 1 1 d . . .
H9 H 0.5697 0.2317 0.0392 0.054 Uiso 1 1 calc R . .
C10 C 0.47693(13) 0.09175(19) 0.07473(9) 0.0455(4) Uani 1 1 d . . .
H10 H 0.5318 0.0432 0.1047 0.055 Uiso 1 1 calc R . .
C11 C 0.37517(13) 0.04968(18) 0.07016(9) 0.0441(4) Uani 1 1 d . . .
H11 H 0.3596 -0.0277 0.0970 0.053 Uiso 1 1 calc R . .
C12 C 0.29491(11) 0.12096(15) 0.02603(8) 0.0354(3) Uani 1 1 d . . .
H12 H 0.2248 0.0911 0.0228 0.043 Uiso 1 1 calc R . .
C13 C 0.09890(8) 0.30418(12) -0.03031(7) 0.0219(2) Uani 1 1 d . . .
H13A H 0.0380 0.3470 -0.0620 0.026 Uiso 1 1 calc R . .
H13B H 0.0865 0.2059 -0.0310 0.026 Uiso 1 1 calc R . .
C14 C -0.00610(10) 0.06696(13) 0.11966(8) 0.0316(3) Uani 1 1 d . . .
H14A H -0.0296 0.0371 0.0680 0.047 Uiso 1 1 calc R . .
H14B H -0.0299 0.0028 0.1542 0.047 Uiso 1 1 calc R . .
H14C H 0.0704 0.0718 0.1298 0.047 Uiso 1 1 calc R . .
C15 C -0.02014(11) 0.29300(15) 0.23134(7) 0.0321(3) Uani 1 1 d . . .
H15A H 0.0563 0.2951 0.2433 0.048 Uiso 1 1 calc R . .
H15B H -0.0472 0.2305 0.2653 0.048 Uiso 1 1 calc R . .
H15C H -0.0478 0.3834 0.2373 0.048 Uiso 1 1 calc R . .
C16 C -0.20572(9) 0.23779(13) 0.10572(7) 0.0254(2) Uani 1 1 d . . .
H16A H -0.2300 0.3308 0.0974 0.038 Uiso 1 1 calc R . .
H16B H -0.2375 0.1975 0.1458 0.038 Uiso 1 1 calc R . .
H16C H -0.2259 0.1859 0.0595 0.038 Uiso 1 1 calc R . .
C17 C 0.35759(11) 0.5869(2) 0.09588(11) 0.0491(4) Uani 1 1 d . . .
H17A H 0.3856 0.4960 0.1064 0.074 Uiso 1 1 calc R . .
H17B H 0.4045 0.6525 0.1247 0.074 Uiso 1 1 calc R . .
H17C H 0.3520 0.6060 0.0423 0.074 Uiso 1 1 calc R . .
C18 C 0.23047(18) 0.5345(2) 0.21939(9) 0.0695(7) Uani 1 1 d . . .
H18A H 0.1610 0.5417 0.2333 0.104 Uiso 1 1 calc R . .
H18B H 0.2804 0.5879 0.2542 0.104 Uiso 1 1 calc R . .
H18C H 0.2525 0.4401 0.2217 0.104 Uiso 1 1 calc R . .
C19 C 0.18521(13) 0.77830(15) 0.11963(9) 0.0417(3) Uani 1 1 d . . .
H19A H 0.1787 0.8116 0.0681 0.063 Uiso 1 1 calc R . .
H19B H 0.2378 0.8314 0.1524 0.063 Uiso 1 1 calc R . .
H19C H 0.1178 0.7866 0.1366 0.063 Uiso 1 1 calc R . .
N1 N -0.01665(7) 0.34967(10) 0.07235(5) 0.01986(18) Uani 1 1 d D . .
H1 H -0.0571(11) 0.3869(15) 0.0362(8) 0.024 Uiso 1 1 d D . .
N2 N 0.13491(7) 0.51754(10) 0.05796(5) 0.02069(19) Uani 1 1 d . . .
P1 P 0.21729(2) 0.33885(3) -0.071450(18) 0.02381(8) Uani 1 1 d . . .
S1 S 0.10774(2) 0.36460(3) 0.064784(15) 0.01901(7) Uani 1 1 d . . .
Si1 Si -0.06140(2) 0.23621(3) 0.133005(17) 0.01848(8) Uani 1 1 d . . .
Si2 Si 0.22564(2) 0.59867(4) 0.122995(18) 0.02355(8) Uani 1 1 d . . .

loop_
_atom_site_aniso_label
_atom_site_aniso_U_11
_atom_site_aniso_U_22
_atom_site_aniso_U_33
_atom_site_aniso_U_23
_atom_site_aniso_U_13
_atom_site_aniso_U_12
C1 0.0236(5) 0.0245(6) 0.0270(6) 0.0058(4) 0.0093(4) -0.0027(4)
C2 0.0251(6) 0.0316(6) 0.0296(6) 0.0017(5) 0.0094(5) 0.0002(5)
C3 0.0378(7) 0.0379(7) 0.0304(6) -0.0011(5) 0.0155(5) -0.0018(6)
C4 0.0437(8) 0.0494(9) 0.0227(6) 0.0018(6) 0.0103(5) -0.0106(7)
C5 0.0355(7) 0.0496(8) 0.0263(6) 0.0131(6) 0.0027(5) -0.0031(6)
C6 0.0303(6) 0.0319(7) 0.0319(6) 0.0114(5) 0.0078(5) 0.0017(5)
C7 0.0186(5) 0.0288(6) 0.0300(6) -0.0066(5) 0.0053(4) 0.0028(4)
C8 0.0212(6) 0.0398(7) 0.0426(7) -0.0114(6) 0.0062(5) -0.0023(5)
C9 0.0204(6) 0.0597(10) 0.0518(9) -0.0223(8) -0.0028(6) 0.0039(6)
C10 0.0381(8) 0.0570(10) 0.0367(7) -0.0140(7) -0.0069(6) 0.0215(7)
C11 0.0448(8) 0.0458(9) 0.0420(8) 0.0060(7) 0.0084(7) 0.0193(7)
C12 0.0267(6) 0.0368(7) 0.0437(8) 0.0053(6) 0.0087(5) 0.0087(5)
C13 0.0170(5) 0.0193(5) 0.0300(6) -0.0023(4) 0.0058(4) -0.0004(4)
C14 0.0293(6) 0.0202(6) 0.0477(8) 0.0065(5) 0.0134(5) 0.0025(5)
C15 0.0317(6) 0.0418(7) 0.0218(6) 0.0031(5) 0.0018(5) -0.0036(6)
C16 0.0182(5) 0.0274(6) 0.0307(6) 0.0022(5) 0.0047(4) -0.0006(4)
C17 0.0218(6) 0.0604(10) 0.0628(10) -0.0254(9) 0.0009(6) -0.0056(6)
C18 0.0806(14) 0.0902(15) 0.0278(7) 0.0188(9) -0.0189(8) -0.0461(12)
C19 0.0456(8) 0.0316(7) 0.0452(8) -0.0155(6) -0.0003(6) -0.0045(6)
N1 0.0142(4) 0.0219(5) 0.0228(4) 0.0057(4) 0.0012(3) 0.0003(3)
N2 0.0189(4) 0.0186(4) 0.0223(4) 0.0033(3) -0.0028(3) -0.0029(3)
P1 0.01853(14) 0.02000(15) 0.03418(17) 0.00116(11) 0.00816(12) -0.00154(10)
S1 0.01400(12) 0.01791(13) 0.02406(13) 0.00461(9) 0.00021(9) 0.00045(9)
Si1 0.01671(14) 0.01759(15) 0.02107(15) 0.00292(11) 0.00303(11) 0.00027(10)
Si2 0.01951(15) 0.02748(17) 0.02184(15) -0.00006(12) -0.00160(11) -0.00580(12)

loop_
_atom_type_symbol
_atom_type_description
_atom_type_scat_dispersion_real
_atom_type_scat_dispersion_imag
_atom_type_scat_source
C C 0.0033 0.0016 'International Tables Vol C Tables 4.2.6.8 and 6.1.1.4'
H H 0.0000 0.0000 'International Tables Vol C Tables 4.2.6.8 and 6.1.1.4'
N N 0.0061 0.0033 'International Tables Vol C Tables 4.2.6.8 and 6.1.1.4'
Si Si 0.0817 0.0704 'International Tables Vol C Tables 4.2.6.8 and 6.1.1.4'
P P 0.1023 0.0942 'International Tables Vol C Tables 4.2.6.8 and 6.1.1.4'
S S 0.1246 0.1234 'International Tables Vol C Tables 4.2.6.8 and 6.1.1.4'

loop_
_geom_angle_atom_site_label_1
_geom_angle_atom_site_label_2
_geom_angle_atom_site_label_3
_geom_angle
_geom_angle_site_symmetry_1
_geom_angle_site_symmetry_3
_geom_angle_publ_flag
C2 C1 C6 118.27(12) . . ?
C2 C1 P1 123.72(10) . . ?
C6 C1 P1 117.94(10) . . ?
C1 C2 C3 120.71(12) . . ?
C1 C2 H2 119.6 . . ?
C3 C2 H2 119.6 . . ?
C4 C3 C2 120.17(14) . . ?
C4 C3 H3 119.9 . . ?
C2 C3 H3 119.9 . . ?
C3 C4 C5 119.68(14) . . ?
C3 C4 H4 120.2 . . ?
C5 C4 H4 120.2 . . ?
C6 C5 C4 120.28(13) . . ?
C6 C5 H5 119.9 . . ?
C4 C5 H5 119.9 . . ?
C5 C6 C1 120.85(13) . . ?
C5 C6 H6 119.6 . . ?
C1 C6 H6 119.6 . . ?
C12 C7 C8 118.10(12) . . ?
C12 C7 P1 125.15(10) . . ?
C8 C7 P1 116.73(11) . . ?
C7 C8 C9 120.46(15) . . ?
C7 C8 H8 119.8 . . ?
C9 C8 H8 119.8 . . ?
C10 C9 C8 120.52(14) . . ?
C10 C9 H9 119.7 . . ?
C8 C9 H9 119.7 . . ?
C9 C10 C11 120.05(14) . . ?
C9 C10 H10 120.0 . . ?
C11 C10 H10 120.0 . . ?
C10 C11 C12 119.82(16) . . ?
C10 C11 H11 120.1 . . ?
C12 C11 H11 120.1 . . ?
C7 C12 C11 121.04(14) . . ?
C7 C12 H12 119.5 . . ?
C11 C12 H12 119.5 . . ?
S1 C13 P1 113.54(6) . . ?
S1 C13 H13A 108.9 . . ?
P1 C13 H13A 108.9 . . ?
S1 C13 H13B 108.9 . . ?
P1 C13 H13B 108.9 . . ?
H13A C13 H13B 107.7 . . ?
Si1 C14 H14A 109.5 . . ?
Si1 C14 H14B 109.5 . . ?
H14A C14 H14B 109.5 . . ?
Si1 C14 H14C 109.5 . . ?
H14A C14 H14C 109.5 . . ?
H14B C14 H14C 109.5 . . ?
Si1 C15 H15A 109.5 . . ?
Si1 C15 H15B 109.5 . . ?
H15A C15 H15B 109.5 . . ?
Si1 C15 H15C 109.5 . . ?
H15A C15 H15C 109.5 . . ?
H15B C15 H15C 109.5 . . ?
Si1 C16 H16A 109.5 . . ?
Si1 C16 H16B 109.5 . . ?
H16A C16 H16B 109.5 . . ?
Si1 C16 H16C 109.5 . . ?
H16A C16 H16C 109.5 . . ?
H16B C16 H16C 109.5 . . ?
Si2 C17 H17A 109.5 . . ?
Si2 C17 H17B 109.5 . . ?
H17A C17 H17B 109.5 . . ?
Si2 C17 H17C 109.5 . . ?
H17A C17 H17C 109.5 . . ?
H17B C17 H17C 109.5 . . ?
Si2 C18 H18A 109.5 . . ?
Si2 C18 H18B 109.5 . . ?
H18A C18 H18B 109.5 . . ?
Si2 C18 H18C 109.5 . . ?
H18A C18 H18C 109.5 . . ?
H18B C18 H18C 109.5 . . ?
Si2 C19 H19A 109.5 . . ?
Si2 C19 H19B 109.5 . . ?
H19A C19 H19B 109.5 . . ?
Si2 C19 H19C 109.5 . . ?
H19A C19 H19C 109.5 . . ?
H19B C19 H19C 109.5 . . ?
S1 N1 Si1 123.18(6) . . ?
S1 N1 H1 112.4(10) . . ?
Si1 N1 H1 122.6(10) . . ?
S1 N2 Si2 122.50(6) . . ?
C7 P1 C1 102.33(6) . . ?
C7 P1 C13 102.17(6) . . ?
C1 P1 C13 96.47(5) . . ?
N2 S1 N1 109.26(5) . . ?
N2 S1 C13 102.99(5) . . ?
N1 S1 C13 98.36(5) . . ?
N1 Si1 C16 104.92(5) . . ?
N1 Si1 C15 109.59(6) . . ?
C16 Si1 C15 111.45(6) . . ?
N1 Si1 C14 108.97(5) . . ?
C16 Si1 C14 111.60(6) . . ?
C15 Si1 C14 110.15(7) . . ?
N2 Si2 C18 113.21(7) . . ?
N2 Si2 C19 105.73(6) . . ?
C18 Si2 C19 109.00(10) . . ?
N2 Si2 C17 110.10(6) . . ?
C18 Si2 C17 110.02(10) . . ?
C19 Si2 C17 108.60(8) . . ?

loop_
_geom_bond_atom_site_label_1
_geom_bond_atom_site_label_2
_geom_bond_distance
_geom_bond_site_symmetry_2
_geom_bond_publ_flag
C1 C2 1.3915(18) . ?
C1 C6 1.4018(18) . ?
C1 P1 1.8404(13) . ?
C2 C3 1.3964(19) . ?
C2 H2 0.9500 . ?
C3 C4 1.383(2) . ?
C3 H3 0.9500 . ?
C4 C5 1.386(2) . ?
C4 H4 0.9500 . ?
C5 C6 1.384(2) . ?
C5 H5 0.9500 . ?
C6 H6 0.9500 . ?
C7 C12 1.3898(19) . ?
C7 C8 1.3930(17) . ?
C7 P1 1.8310(13) . ?
C8 C9 1.393(2) . ?
C8 H8 0.9500 . ?
C9 C10 1.368(3) . ?
C9 H9 0.9500 . ?
C10 C11 1.376(2) . ?
C10 H10 0.9500 . ?
C11 C12 1.394(2) . ?
C11 H11 0.9500 . ?
C12 H12 0.9500 . ?
C13 S1 1.8092(12) . ?
C13 P1 1.8526(11) . ?
C13 H13A 0.9900 . ?
C13 H13B 0.9900 . ?
C14 Si1 1.8607(13) . ?
C14 H14A 0.9800 . ?
C14 H14B 0.9800 . ?
C14 H14C 0.9800 . ?
C15 Si1 1.8581(13) . ?
C15 H15A 0.9800 . ?
C15 H15B 0.9800 . ?
C15 H15C 0.9800 . ?
C16 Si1 1.8559(12) . ?
C16 H16A 0.9800 . ?
C16 H16B 0.9800 . ?
C16 H16C 0.9800 . ?
C17 Si2 1.8661(16) . ?
C17 H17A 0.9800 . ?
C17 H17B 0.9800 . ?
C17 H17C 0.9800 . ?
C18 Si2 1.8498(16) . ?
C18 H18A 0.9800 . ?
C18 H18B 0.9800 . ?
C18 H18C 0.9800 . ?
C19 Si2 1.8587(16) . ?
C19 H19A 0.9800 . ?
C19 H19B 0.9800 . ?
C19 H19C 0.9800 . ?
N1 S1 1.6520(9) . ?
N1 Si1 1.7421(10) . ?
N1 H1 0.850(13) . ?
N2 S1 1.5698(10) . ?
N2 Si2 1.7184(10) . ?

loop_
_geom_torsion_atom_site_label_1
_geom_torsion_atom_site_label_2
_geom_torsion_atom_site_label_3
_geom_torsion_atom_site_label_4
_geom_torsion
_geom_torsion_site_symmetry_1
_geom_torsion_site_symmetry_2
_geom_torsion_site_symmetry_3
_geom_torsion_site_symmetry_4
_geom_torsion_publ_flag
C6 C1 C2 C3 -0.54(18) . . . . ?
P1 C1 C2 C3 -177.57(10) . . . . ?
C1 C2 C3 C4 -1.0(2) . . . . ?
C2 C3 C4 C5 1.1(2) . . . . ?
C3 C4 C5 C6 0.4(2) . . . . ?
C4 C5 C6 C1 -1.9(2) . . . . ?
C2 C1 C6 C5 1.98(18) . . . . ?
P1 C1 C6 C5 179.19(10) . . . . ?
C12 C7 C8 C9 0.5(2) . . . . ?
P1 C7 C8 C9 179.43(11) . . . . ?
C7 C8 C9 C10 -0.8(2) . . . . ?
C8 C9 C10 C11 0.5(2) . . . . ?
C9 C10 C11 C12 0.1(2) . . . . ?
C8 C7 C12 C11 0.1(2) . . . . ?
P1 C7 C12 C11 -178.70(11) . . . . ?
C10 C11 C12 C7 -0.4(2) . . . . ?
C12 C7 P1 C1 -75.07(12) . . . . ?
C8 C7 P1 C1 106.11(10) . . . . ?
C12 C7 P1 C13 24.43(13) . . . . ?
C8 C7 P1 C13 -154.39(10) . . . . ?
C2 C1 P1 C7 -17.45(11) . . . . ?
C6 C1 P1 C7 165.51(9) . . . . ?
C2 C1 P1 C13 -121.45(11) . . . . ?
C6 C1 P1 C13 61.51(10) . . . . ?
S1 C13 P1 C7 65.67(7) . . . . ?
S1 C13 P1 C1 169.81(7) . . . . ?
Si2 N2 S1 N1 118.05(7) . . . . ?
Si2 N2 S1 C13 -138.14(7) . . . . ?
Si1 N1 S1 N2 -139.35(7) . . . . ?
Si1 N1 S1 C13 113.67(7) . . . . ?
P1 C13 S1 N2 54.81(7) . . . . ?
P1 C13 S1 N1 166.90(6) . . . . ?
S1 N1 Si1 C16 -169.28(7) . . . . ?
S1 N1 Si1 C15 70.96(9) . . . . ?
S1 N1 Si1 C14 -49.64(9) . . . . ?
S1 N2 Si2 C18 -33.31(13) . . . . ?
S1 N2 Si2 C19 -152.57(8) . . . . ?
S1 N2 Si2 C17 90.31(10) . . . . ?
